data_4118161
loop_
_publ_author_name
'Henning Arp'
'Judith Baumgartner'
'Christoph Marschner'
'Patrick Zark'
'Thomas M\"uller'

_publ_section_title
;
 Coordination Chemistry of Cyclic Disilylated Stannylenes and Plumbylenes
 to Group 4 Metallocenes
;
_journal_name_full 'Journal of the American Chemical Society'
_journal_page_first 10864
_journal_page_last 10875
_journal_paper_doi 10.1021/ja301547x
_journal_volume 134
_journal_year 2012
_chemical_formula_sum 'C32 H73 P Si8 Sn Ti'
_chemical_formula_weight 880.18
_chemical_name_systematic
;
 ?
;
_space_group_IT_number 2
_symmetry_cell_setting triclinic
_symmetry_space_group_name_Hall '-P 1'
_symmetry_space_group_name_H-M 'P -1'
_atom_sites_solution_hydrogens geom
_atom_sites_solution_primary direct
_atom_sites_solution_secondary difmap
_audit_creation_method SHELXL-97
_cell_angle_alpha 84.41(3)
_cell_angle_beta 84.81(3)
_cell_angle_gamma 66.45(3)
_cell_formula_units_Z 2
_cell_length_a 11.937(2)
_cell_length_b 12.301(3)
_cell_length_c 19.403(4)
_cell_measurement_reflns_used 10557
_cell_measurement_temperature 100(2)
_cell_measurement_theta_max 52.514
_cell_measurement_theta_min 4.344
_cell_volume 2595.2(11)
_computing_cell_refinement 'Bruker XSCANS'
_computing_data_collection 'Bruker XSCANS'
_computing_data_reduction 'Bruker SHELXTL'
_computing_molecular_graphics 'Bruker SHELXTL'
_computing_publication_material 'Bruker SHELXTL'
_computing_structure_refinement 'SHELXL-97 (Sheldrick, 1997)'
_computing_structure_solution 'SHELXS-97 (Sheldrick, 1990)'
_diffrn_ambient_temperature 100(2)
_diffrn_measured_fraction_theta_full 0.983
_diffrn_measured_fraction_theta_max 0.983
_diffrn_measurement_device_type 'SMART APEX'
_diffrn_measurement_method '\w scans'
_diffrn_radiation_monochromator graphite
_diffrn_radiation_source 'fine-focus sealed tube'
_diffrn_radiation_type MoK\a
_diffrn_radiation_wavelength 0.71073
_diffrn_reflns_av_R_equivalents 0.0307
_diffrn_reflns_av_sigmaI/netI 0.0481
_diffrn_reflns_limit_h_max 14
_diffrn_reflns_limit_h_min -14
_diffrn_reflns_limit_k_max 15
_diffrn_reflns_limit_k_min -15
_diffrn_reflns_limit_l_max 24
_diffrn_reflns_limit_l_min -23
_diffrn_reflns_number 20608
_diffrn_reflns_theta_full 26.32
_diffrn_reflns_theta_max 26.32
_diffrn_reflns_theta_min 1.06
_exptl_absorpt_coefficient_mu 0.869
_exptl_absorpt_correction_T_max 0.8454
_exptl_absorpt_correction_T_min 0.7566
_exptl_absorpt_correction_type multi-scan
_exptl_absorpt_process_details SADABS
_exptl_crystal_colour 'dark red'
_exptl_crystal_density_diffrn 1.126
_exptl_crystal_description blocks
_exptl_crystal_F_000 928
_exptl_crystal_size_max 0.34
_exptl_crystal_size_mid 0.25
_exptl_crystal_size_min 0.20
_refine_diff_density_max 1.469
_refine_diff_density_min -0.595
_refine_diff_density_rms 0.082
_refine_ls_extinction_method none
_refine_ls_goodness_of_fit_ref 1.052
_refine_ls_hydrogen_treatment constr
_refine_ls_matrix_type full
_refine_ls_number_parameters 407
_refine_ls_number_reflns 10388
_refine_ls_number_restraints 0
_refine_ls_restrained_S_all 1.052
_refine_ls_R_factor_all 0.0404
_refine_ls_R_factor_gt 0.0341
_refine_ls_shift/su_max 0.008
_refine_ls_shift/su_mean 0.000
_refine_ls_structure_factor_coef Fsqd
_refine_ls_weighting_details 'calc w=1/[\s^2^(Fo^2^)+(0.0481P)^2^+0.0000P] where P=(Fo^2^+2Fc^2^)/3'
_refine_ls_weighting_scheme calc
_refine_ls_wR_factor_gt 0.0869
_refine_ls_wR_factor_ref 0.0894
_reflns_number_gt 8856
_reflns_number_total 10388
_reflns_threshold_expression >2sigma(I)
_cod_data_source_file ja301547x_si_002_1.cif
_cod_data_source_block 5_744j
_cod_original_cell_volume 2595.2(9)
_cod_database_code 4118161

loop_
_symmetry_equiv_pos_as_xyz
'x, y, z'
'-x, -y, -z'

loop_
_atom_site_label
_atom_site_type_symbol
_atom_site_fract_x
_atom_site_fract_y
_atom_site_fract_z
_atom_site_U_iso_or_equiv
_atom_site_adp_type
_atom_site_occupancy
_atom_site_symmetry_multiplicity
_atom_site_calc_flag
_atom_site_refinement_flags
Sn1 Sn 0.683463(14) 0.635628(13) 0.191932(8) 0.01868(6) Uani 1 1 d .
Ti1 Ti 0.77729(4) 0.74079(4) 0.08768(2) 0.01929(10) Uani 1 1 d .
P1 P 0.70038(6) 0.93231(6) 0.15548(4) 0.03015(16) Uani 1 1 d .
Si1 Si 0.40163(6) 0.54094(6) 0.14734(4) 0.02304(15) Uani 1 1 d .
Si2 Si 0.45730(6) 0.64969(6) 0.22196(4) 0.02074(14) Uani 1 1 d .
Si3 Si 0.29014(6) 0.83507(6) 0.22755(4) 0.02488(16) Uani 1 1 d .
Si4 Si 0.46668(6) 0.56807(6) 0.33755(4) 0.02509(16) Uani 1 1 d .
Si5 Si 0.64912(6) 0.39976(6) 0.33890(4) 0.02386(15) Uani 1 1 d .
Si6 Si 0.79835(6) 0.46435(6) 0.28520(4) 0.02170(15) Uani 1 1 d .
Si7 Si 0.94617(6) 0.29583(6) 0.23425(4) 0.02581(16) Uani 1 1 d .
Si8 Si 0.89452(7) 0.50278(7) 0.37535(4) 0.03210(18) Uani 1 1 d .
C1 C 0.9727(2) 0.7437(2) 0.05364(16) 0.0328(6) Uani 1 1 d .
H1 H 0.9891 0.8013 0.0183 0.039 Uiso 1 1 calc R
C2 C 0.9590(2) 0.7531(2) 0.12535(16) 0.0324(6) Uani 1 1 d .
H3 H 0.9615 0.8197 0.1500 0.039 Uiso 1 1 calc R
C3 C 0.9502(2) 0.6491(2) 0.15699(14) 0.0288(6) Uani 1 1 d .
H4 H 0.9473 0.6282 0.2080 0.035 Uiso 1 1 calc R
C4 C 0.9610(2) 0.5732(2) 0.10442(14) 0.0269(6) Uani 1 1 d .
H2 H 0.9695 0.4887 0.1116 0.032 Uiso 1 1 calc R
C5 C 0.9752(2) 0.6323(2) 0.04070(15) 0.0302(6) Uani 1 1 d .
H5 H 0.9951 0.5968 -0.0053 0.036 Uiso 1 1 calc R
C6 C 0.7356(3) 0.8012(2) -0.03052(14) 0.0308(6) Uani 1 1 d .
H10 H 0.7893 0.8251 -0.0659 0.037 Uiso 1 1 calc R
C7 C 0.6383(2) 0.8786(2) 0.01018(14) 0.0272(6) Uani 1 1 d .
H9 H 0.6104 0.9670 0.0084 0.033 Uiso 1 1 calc R
C8 C 0.5778(2) 0.8111(2) 0.04749(14) 0.0272(6) Uani 1 1 d .
H8 H 0.4999 0.8440 0.0768 0.033 Uiso 1 1 calc R
C9 C 0.6363(2) 0.6926(2) 0.02842(14) 0.0278(6) Uani 1 1 d .
H6 H 0.6083 0.6269 0.0428 0.033 Uiso 1 1 calc R
C10 C 0.7348(3) 0.6860(2) -0.01889(14) 0.0306(6) Uani 1 1 d .
H7 H 0.7886 0.6147 -0.0442 0.037 Uiso 1 1 calc R
C11 C 0.7418(3) 0.9206(3) 0.24885(19) 0.0505(9) Uani 1 1 d .
H11A H 0.8295 0.8678 0.2516 0.061 Uiso 1 1 calc R
H11B H 0.7326 1.0004 0.2605 0.061 Uiso 1 1 calc R
C12 C 0.6710(4) 0.8758(3) 0.30336(18) 0.0605(10) Uani 1 1 d .
H12A H 0.5841 0.9285 0.3028 0.091 Uiso 1 1 calc R
H12B H 0.7010 0.8744 0.3490 0.091 Uiso 1 1 calc R
H12C H 0.6816 0.7953 0.2940 0.091 Uiso 1 1 calc R
C13 C 0.5334(2) 1.0110(2) 0.16215(15) 0.0277(6) Uani 1 1 d .
H13A H 0.5040 1.0264 0.1147 0.033 Uiso 1 1 calc R
H13B H 0.4989 0.9567 0.1877 0.033 Uiso 1 1 calc R
C14 C 0.4799(3) 1.1287(3) 0.19715(19) 0.0459(8) Uani 1 1 d .
H14D H 0.5134 1.1172 0.2429 0.069 Uiso 1 1 calc R
H14E H 0.3907 1.1559 0.2026 0.069 Uiso 1 1 calc R
H14F H 0.5015 1.1883 0.1685 0.069 Uiso 1 1 calc R
C15 C 0.7544(3) 1.0489(3) 0.12642(19) 0.0504(9) Uani 1 1 d .
H15D H 0.7087 1.1182 0.1542 0.060 Uiso 1 1 calc R
H15E H 0.8417 1.0200 0.1368 0.060 Uiso 1 1 calc R
C16 C 0.7438(4) 1.0890(3) 0.0542(2) 0.0664(11) Uani 1 1 d .
H16D H 0.7911 1.0222 0.0257 0.100 Uiso 1 1 calc R
H16E H 0.7755 1.1515 0.0446 0.100 Uiso 1 1 calc R
H16F H 0.6576 1.1207 0.0432 0.100 Uiso 1 1 calc R
C17 C 0.5376(2) 0.4247(2) 0.10364(14) 0.0304(6) Uani 1 1 d .
H18A H 0.5094 0.3835 0.0728 0.046 Uiso 1 1 calc R
H18B H 0.5872 0.3674 0.1388 0.046 Uiso 1 1 calc R
H18C H 0.5870 0.4628 0.0765 0.046 Uiso 1 1 calc R
C18 C 0.3086(3) 0.6421(3) 0.07673(15) 0.0343(6) Uani 1 1 d .
H19A H 0.2913 0.5951 0.0444 0.051 Uiso 1 1 calc R
H19B H 0.3544 0.6860 0.0518 0.051 Uiso 1 1 calc R
H19C H 0.2314 0.6984 0.0970 0.051 Uiso 1 1 calc R
C19 C 0.3051(3) 0.4647(3) 0.19330(16) 0.0353(6) Uani 1 1 d .
H17A H 0.2317 0.5237 0.2153 0.053 Uiso 1 1 calc R
H17B H 0.3522 0.4060 0.2288 0.053 Uiso 1 1 calc R
H17C H 0.2809 0.4246 0.1598 0.053 Uiso 1 1 calc R
C20 C 0.2542(3) 0.9300(2) 0.14402(16) 0.0356(7) Uani 1 1 d .
H15A H 0.2530 0.8817 0.1070 0.053 Uiso 1 1 calc R
H15B H 0.3168 0.9623 0.1319 0.053 Uiso 1 1 calc R
H15C H 0.1739 0.9955 0.1496 0.053 Uiso 1 1 calc R
C21 C 0.1508(2) 0.8029(2) 0.25529(16) 0.0334(6) Uani 1 1 d .
H16A H 0.0778 0.8774 0.2544 0.050 Uiso 1 1 calc R
H16B H 0.1590 0.7650 0.3024 0.050 Uiso 1 1 calc R
H16C H 0.1428 0.7495 0.2235 0.050 Uiso 1 1 calc R
C22 C 0.3071(3) 0.9312(2) 0.29244(16) 0.0355(7) Uani 1 1 d .
H14A H 0.2569 1.0148 0.2800 0.053 Uiso 1 1 calc R
H14B H 0.3931 0.9201 0.2922 0.053 Uiso 1 1 calc R
H14C H 0.2802 0.9087 0.3388 0.053 Uiso 1 1 calc R
C23 C 0.3362(3) 0.5260(3) 0.37416(16) 0.0392(7) Uani 1 1 d .
H20A H 0.3545 0.4865 0.4206 0.059 Uiso 1 1 calc R
H20B H 0.3257 0.4720 0.3438 0.059 Uiso 1 1 calc R
H20C H 0.2607 0.5978 0.3771 0.059 Uiso 1 1 calc R
C24 C 0.4740(3) 0.6774(3) 0.39730(15) 0.0394(7) Uani 1 1 d .
H21A H 0.3930 0.7419 0.4027 0.059 Uiso 1 1 calc R
H21B H 0.5332 0.7102 0.3774 0.059 Uiso 1 1 calc R
H21C H 0.4995 0.6366 0.4427 0.059 Uiso 1 1 calc R
C25 C 0.6253(3) 0.2865(2) 0.28940(15) 0.0347(6) Uani 1 1 d .
H28A H 0.6917 0.2085 0.2978 0.052 Uiso 1 1 calc R
H28B H 0.6250 0.3103 0.2397 0.052 Uiso 1 1 calc R
H28C H 0.5467 0.2820 0.3051 0.052 Uiso 1 1 calc R
C26 C 0.6840(3) 0.3276(3) 0.42931(15) 0.0386(7) Uani 1 1 d .
H29A H 0.6173 0.3045 0.4485 0.058 Uiso 1 1 calc R
H29B H 0.6920 0.3841 0.4589 0.058 Uiso 1 1 calc R
H29C H 0.7607 0.2569 0.4274 0.058 Uiso 1 1 calc R
C27 C 0.9666(3) 0.1568(2) 0.29119(18) 0.0446(8) Uani 1 1 d .
H24A H 1.0209 0.0871 0.2667 0.067 Uiso 1 1 calc R
H24B H 0.8869 0.1522 0.3023 0.067 Uiso 1 1 calc R
H24C H 1.0028 0.1589 0.3342 0.067 Uiso 1 1 calc R
C28 C 1.1020(2) 0.3004(3) 0.22061(16) 0.0357(7) Uani 1 1 d .
H23A H 1.1579 0.2302 0.1972 0.054 Uiso 1 1 calc R
H23B H 1.1328 0.3012 0.2656 0.054 Uiso 1 1 calc R
H23C H 1.0965 0.3723 0.1919 0.054 Uiso 1 1 calc R
C29 C 0.8989(3) 0.2753(2) 0.14838(15) 0.0345(6) Uani 1 1 d .
H22A H 0.8810 0.3484 0.1184 0.052 Uiso 1 1 calc R
H22B H 0.8256 0.2573 0.1555 0.052 Uiso 1 1 calc R
H22C H 0.9654 0.2095 0.1264 0.052 Uiso 1 1 calc R
C30 C 1.0020(3) 0.5762(3) 0.34427(16) 0.0417(7) Uani 1 1 d .
H26A H 0.9565 0.6535 0.3205 0.062 Uiso 1 1 calc R
H26B H 1.0654 0.5259 0.3121 0.062 Uiso 1 1 calc R
H26C H 1.0405 0.5875 0.3840 0.062 Uiso 1 1 calc R
C31 C 0.9871(3) 0.3581(3) 0.42373(18) 0.0524(9) Uani 1 1 d .
H27A H 1.0239 0.3742 0.4626 0.079 Uiso 1 1 calc R
H27B H 1.0520 0.3077 0.3923 0.079 Uiso 1 1 calc R
H27C H 0.9337 0.3173 0.4414 0.079 Uiso 1 1 calc R
C32 C 0.7832(3) 0.5998(3) 0.44022(16) 0.0475(8) Uani 1 1 d .
H25A H 0.8279 0.6118 0.4767 0.071 Uiso 1 1 calc R
H25B H 0.7289 0.5617 0.4608 0.071 Uiso 1 1 calc R
H25C H 0.7345 0.6768 0.4171 0.071 Uiso 1 1 calc R

loop_
_atom_site_aniso_label
_atom_site_aniso_U_11
_atom_site_aniso_U_22
_atom_site_aniso_U_33
_atom_site_aniso_U_23
_atom_site_aniso_U_13
_atom_site_aniso_U_12
Sn1 0.01705(9) 0.01799(9) 0.02115(10) -0.00153(6) -0.00106(6) -0.00701(7)
Ti1 0.0172(2) 0.0170(2) 0.0234(2) -0.00017(17) -0.00219(17) -0.00651(17)
P1 0.0205(3) 0.0227(3) 0.0494(5) -0.0113(3) 0.0010(3) -0.0094(3)
Si1 0.0202(3) 0.0251(3) 0.0258(4) -0.0058(3) 0.0005(3) -0.0105(3)
Si2 0.0176(3) 0.0210(3) 0.0239(4) -0.0034(3) 0.0000(3) -0.0077(3)
Si3 0.0189(3) 0.0223(3) 0.0321(4) -0.0050(3) -0.0001(3) -0.0062(3)
Si4 0.0220(4) 0.0299(4) 0.0238(4) -0.0039(3) 0.0029(3) -0.0110(3)
Si5 0.0244(4) 0.0259(3) 0.0225(4) -0.0007(3) -0.0001(3) -0.0117(3)
Si6 0.0196(3) 0.0230(3) 0.0221(4) -0.0001(3) -0.0025(3) -0.0080(3)
Si7 0.0208(4) 0.0206(3) 0.0329(4) 0.0023(3) 0.0007(3) -0.0063(3)
Si8 0.0306(4) 0.0459(5) 0.0259(4) 0.0012(3) -0.0070(3) -0.0213(4)
C1 0.0186(13) 0.0317(14) 0.0464(18) 0.0083(13) -0.0014(12) -0.0107(11)
C2 0.0166(13) 0.0319(14) 0.0482(18) -0.0079(13) -0.0037(12) -0.0074(11)
C3 0.0155(12) 0.0371(15) 0.0292(14) -0.0014(12) -0.0032(10) -0.0052(11)
C4 0.0157(12) 0.0246(13) 0.0346(15) 0.0012(11) -0.0003(10) -0.0026(10)
C5 0.0207(13) 0.0349(14) 0.0313(15) -0.0059(12) 0.0035(11) -0.0075(11)
C6 0.0329(15) 0.0345(14) 0.0238(14) 0.0073(11) -0.0071(11) -0.0128(12)
C7 0.0246(13) 0.0214(12) 0.0315(15) 0.0070(11) -0.0116(11) -0.0046(10)
C8 0.0198(13) 0.0300(13) 0.0315(15) -0.0010(11) -0.0065(11) -0.0087(11)
C9 0.0318(14) 0.0275(13) 0.0298(15) 0.0020(11) -0.0153(11) -0.0157(11)
C10 0.0337(15) 0.0296(14) 0.0266(14) -0.0033(11) -0.0097(11) -0.0087(12)
C11 0.0312(16) 0.0452(18) 0.072(2) -0.0346(17) -0.0180(16) -0.0020(14)
C12 0.089(3) 0.060(2) 0.040(2) -0.0102(17) -0.0166(19) -0.033(2)
C13 0.0215(13) 0.0234(12) 0.0363(15) -0.0018(11) -0.0002(11) -0.0072(11)
C14 0.0310(16) 0.0302(15) 0.073(2) -0.0191(15) 0.0030(15) -0.0064(13)
C15 0.049(2) 0.0368(17) 0.068(2) -0.0080(16) 0.0138(17) -0.0232(15)
C16 0.097(3) 0.0387(19) 0.073(3) -0.0056(18) -0.029(2) -0.031(2)
C17 0.0305(15) 0.0276(13) 0.0327(15) -0.0079(11) 0.0045(12) -0.0109(12)
C18 0.0310(15) 0.0400(16) 0.0297(15) -0.0064(12) -0.0041(12) -0.0104(13)
C19 0.0326(16) 0.0405(16) 0.0408(17) -0.0136(13) 0.0069(12) -0.0221(13)
C20 0.0284(15) 0.0286(14) 0.0432(17) -0.0002(12) -0.0021(12) -0.0049(12)
C21 0.0224(14) 0.0309(14) 0.0460(17) -0.0042(12) 0.0013(12) -0.0100(11)
C22 0.0295(15) 0.0290(14) 0.0465(18) -0.0117(13) -0.0010(13) -0.0080(12)
C23 0.0312(16) 0.0516(18) 0.0350(16) 0.0040(14) 0.0032(12) -0.0191(14)
C24 0.0427(18) 0.0433(17) 0.0309(16) -0.0124(13) 0.0013(13) -0.0141(14)
C25 0.0360(16) 0.0353(15) 0.0385(17) -0.0050(13) -0.0024(13) -0.0194(13)
C26 0.0440(18) 0.0442(17) 0.0300(16) 0.0079(13) -0.0028(13) -0.0220(14)
C27 0.0371(17) 0.0277(15) 0.058(2) 0.0123(14) 0.0036(15) -0.0060(13)
C28 0.0246(14) 0.0341(15) 0.0443(18) 0.0019(13) -0.0014(12) -0.0084(12)
C29 0.0300(15) 0.0312(14) 0.0445(17) -0.0121(13) 0.0075(13) -0.0141(12)
C30 0.0388(17) 0.059(2) 0.0377(17) -0.0046(15) -0.0051(13) -0.0297(16)
C31 0.053(2) 0.060(2) 0.048(2) 0.0207(17) -0.0289(17) -0.0269(18)
C32 0.052(2) 0.074(2) 0.0312(17) -0.0149(16) 0.0009(14) -0.0386(18)

loop_
_atom_type_symbol
_atom_type_description
_atom_type_scat_dispersion_real
_atom_type_scat_dispersion_imag
_atom_type_scat_source
C C 0.0033 0.0016 'International Tables Vol C Tables 4.2.6.8 and 6.1.1.4'
H H 0.0000 0.0000 'International Tables Vol C Tables 4.2.6.8 and 6.1.1.4'
Si Si 0.0817 0.0704 'International Tables Vol C Tables 4.2.6.8 and 6.1.1.4'
Ti Ti 0.2776 0.4457 'International Tables Vol C Tables 4.2.6.8 and 6.1.1.4'
Sn Sn -0.6537 1.4246 'International Tables Vol C Tables 4.2.6.8 and 6.1.1.4'
P P 0.1023 0.0942 'International Tables Vol C Tables 4.2.6.8 and 6.1.1.4'

loop_
_geom_angle_atom_site_label_1
_geom_angle_atom_site_label_2
_geom_angle_atom_site_label_3
_geom_angle
Si6 Sn1 Si2 99.06(4)
Si6 Sn1 Ti1 129.27(3)
Si2 Sn1 Ti1 131.23(3)
C5 Ti1 C4 34.73(9)
C5 Ti1 C8 135.03(10)
C4 Ti1 C8 145.34(9)
C5 Ti1 C7 116.32(10)
C4 Ti1 C7 148.68(10)
C8 Ti1 C7 34.82(9)
C5 Ti1 C6 83.06(10)
C4 Ti1 C6 114.18(10)
C8 Ti1 C6 57.49(10)
C7 Ti1 C6 34.50(10)
C5 Ti1 C1 34.57(9)
C4 Ti1 C1 57.57(9)
C8 Ti1 C1 140.13(10)
C7 Ti1 C1 106.42(10)
C6 Ti1 C1 84.34(10)
C5 Ti1 C3 57.23(10)
C4 Ti1 C3 34.66(9)
C8 Ti1 C3 162.97(9)
C7 Ti1 C3 160.24(9)
C6 Ti1 C3 138.66(10)
C1 Ti1 C3 56.88(10)
C5 Ti1 C10 78.21(10)
C4 Ti1 C10 96.09(10)
C8 Ti1 C10 57.21(10)
C7 Ti1 C10 57.39(9)
C6 Ti1 C10 34.58(9)
C1 Ti1 C10 98.56(10)
C3 Ti1 C10 130.48(10)
C5 Ti1 C9 107.54(10)
C4 Ti1 C9 111.09(9)
C8 Ti1 C9 34.45(9)
C7 Ti1 C9 57.36(9)
C6 Ti1 C9 57.09(9)
C1 Ti1 C9 132.56(10)
C3 Ti1 C9 140.91(9)
C10 Ti1 C9 34.05(9)
C5 Ti1 C2 56.76(10)
C4 Ti1 C2 57.07(9)
C8 Ti1 C2 157.11(9)
C7 Ti1 C2 126.25(10)
C6 Ti1 C2 115.76(10)
C1 Ti1 C2 33.87(10)
C3 Ti1 C2 33.99(9)
C10 Ti1 C2 131.75(10)
C9 Ti1 C2 164.29(10)
C5 Ti1 P1 128.66(7)
C4 Ti1 P1 125.69(7)
C8 Ti1 P1 86.71(7)
C7 Ti1 P1 79.20(7)
C6 Ti1 P1 107.42(8)
C1 Ti1 P1 95.16(8)
C3 Ti1 P1 91.19(7)
C10 Ti1 P1 136.55(7)
C9 Ti1 P1 120.46(7)
C2 Ti1 P1 74.33(7)
C5 Ti1 Sn1 118.41(7)
C4 Ti1 Sn1 84.77(7)
C8 Ti1 Sn1 83.45(7)
C7 Ti1 Sn1 117.13(7)
C6 Ti1 Sn1 135.23(7)
C1 Ti1 Sn1 136.28(7)
C3 Ti1 Sn1 79.63(7)
C10 Ti1 Sn1 107.47(7)
C9 Ti1 Sn1 78.46(7)
C2 Ti1 Sn1 108.60(8)
P1 Ti1 Sn1 89.52(3)
C15 P1 C13 103.71(14)
C15 P1 C11 95.35(17)
C13 P1 C11 102.22(14)
C15 P1 Ti1 119.10(12)
C13 P1 Ti1 114.16(9)
C11 P1 Ti1 119.24(10)
C18 Si1 C19 106.22(14)
C18 Si1 C17 106.64(13)
C19 Si1 C17 107.56(13)
C18 Si1 Si2 110.52(10)
C19 Si1 Si2 112.65(10)
C17 Si1 Si2 112.85(9)
Si3 Si2 Si4 103.33(5)
Si3 Si2 Si1 105.62(4)
Si4 Si2 Si1 111.80(4)
Si3 Si2 Sn1 121.29(4)
Si4 Si2 Sn1 102.57(4)
Si1 Si2 Sn1 111.88(4)
C20 Si3 C21 106.13(14)
C20 Si3 C22 106.01(13)
C21 Si3 C22 108.29(14)
C20 Si3 Si2 116.27(10)
C21 Si3 Si2 106.72(9)
C22 Si3 Si2 113.00(10)
C23 Si4 C24 106.01(14)
C23 Si4 Si5 109.55(10)
C24 Si4 Si5 109.47(11)
C23 Si4 Si2 117.35(10)
C24 Si4 Si2 109.58(10)
Si5 Si4 Si2 104.78(5)
C25 Si5 C26 105.17(13)
C25 Si5 Si4 106.67(10)
C26 Si5 Si4 112.20(11)
C25 Si5 Si6 113.29(10)
C26 Si5 Si6 114.21(10)
Si4 Si5 Si6 105.20(4)
Si5 Si6 Si7 104.85(4)
Si5 Si6 Si8 106.35(4)
Si7 Si6 Si8 105.92(5)
Si5 Si6 Sn1 105.54(4)
Si7 Si6 Sn1 112.47(4)
Si8 Si6 Sn1 120.52(4)
C28 Si7 C29 108.06(14)
C28 Si7 C27 105.91(14)
C29 Si7 C27 106.92(15)
C28 Si7 Si6 113.52(10)
C29 Si7 Si6 111.34(10)
C27 Si7 Si6 110.74(11)
C32 Si8 C30 106.50(15)
C32 Si8 C31 107.07(17)
C30 Si8 C31 106.98(15)
C32 Si8 Si6 112.95(11)
C30 Si8 Si6 113.61(10)
C31 Si8 Si6 109.36(12)
C2 C1 C5 107.9(2)
C2 C1 Ti1 74.45(16)
C5 C1 Ti1 71.55(15)
C1 C2 C3 108.2(2)
C1 C2 Ti1 71.68(15)
C3 C2 Ti1 71.81(15)
C2 C3 C4 108.1(2)
C2 C3 Ti1 74.19(15)
C4 C3 Ti1 71.57(14)
C5 C4 C3 107.2(2)
C5 C4 Ti1 72.39(15)
C3 C4 Ti1 73.77(14)
C4 C5 C1 108.5(2)
C4 C5 Ti1 72.88(15)
C1 C5 Ti1 73.88(15)
C7 C6 C10 108.1(2)
C7 C6 Ti1 72.38(15)
C10 C6 Ti1 73.39(15)
C6 C7 C8 107.8(2)
C6 C7 Ti1 73.12(15)
C8 C7 Ti1 72.52(14)
C9 C8 C7 108.2(2)
C9 C8 Ti1 74.39(15)
C7 C8 Ti1 72.66(14)
C10 C9 C8 107.9(2)
C10 C9 Ti1 72.48(15)
C8 C9 Ti1 71.16(14)
C9 C10 C6 108.1(2)
C9 C10 Ti1 73.47(15)
C6 C10 Ti1 72.03(15)
C12 C11 P1 117.6(2)
C14 C13 P1 117.9(2)
C16 C15 P1 116.7(3)

loop_
_geom_bond_atom_site_label_1
_geom_bond_atom_site_label_2
_geom_bond_distance
Sn1 Si6 2.6442(13)
Sn1 Si2 2.6495(9)
Sn1 Ti1 2.6940(9)
Ti1 C5 2.350(3)
Ti1 C4 2.356(3)
Ti1 C8 2.363(3)
Ti1 C7 2.365(3)
Ti1 C6 2.374(3)
Ti1 C1 2.380(3)
Ti1 C3 2.384(3)
Ti1 C10 2.392(3)
Ti1 C9 2.405(2)
Ti1 C2 2.415(3)
Ti1 P1 2.6039(12)
P1 C15 1.818(3)
P1 C13 1.834(3)
P1 C11 1.898(3)
Si1 C18 1.870(3)
Si1 C19 1.876(3)
Si1 C17 1.879(3)
Si1 Si2 2.3641(11)
Si2 Si3 2.3593(14)
Si2 Si4 2.3596(12)
Si3 C20 1.879(3)
Si3 C21 1.881(3)
Si3 C22 1.885(3)
Si4 C23 1.890(3)
Si4 C24 1.891(3)
Si4 Si5 2.3295(14)
Si5 C25 1.890(3)
Si5 C26 1.890(3)
Si5 Si6 2.3504(11)
Si6 Si7 2.3556(14)
Si6 Si8 2.3576(12)
Si7 C28 1.877(3)
Si7 C29 1.877(3)
Si7 C27 1.884(3)
Si8 C32 1.870(3)
Si8 C30 1.873(3)
Si8 C31 1.887(3)
C1 C2 1.397(4)
C1 C5 1.406(4)
C2 C3 1.403(4)
C3 C4 1.412(4)
C4 C5 1.404(4)
C6 C7 1.405(4)
C6 C10 1.417(4)
C7 C8 1.415(4)
C8 C9 1.412(4)
C9 C10 1.405(4)
C11 C12 1.494(5)
C13 C14 1.530(4)
C15 C16 1.439(5)

loop_
_geom_torsion_atom_site_label_1
_geom_torsion_atom_site_label_2
_geom_torsion_atom_site_label_3
_geom_torsion_atom_site_label_4
_geom_torsion
Si6 Sn1 Ti1 C5 26.78(8)
Si2 Sn1 Ti1 C5 -143.94(8)
Si6 Sn1 Ti1 C4 17.81(7)
Si2 Sn1 Ti1 C4 -152.91(7)
Si6 Sn1 Ti1 C8 165.15(7)
Si2 Sn1 Ti1 C8 -5.57(7)
Si6 Sn1 Ti1 C7 174.30(8)
Si2 Sn1 Ti1 C7 3.58(8)
Si6 Sn1 Ti1 C6 137.27(10)
Si2 Sn1 Ti1 C6 -33.45(10)
Si6 Sn1 Ti1 C1 -11.13(11)
Si2 Sn1 Ti1 C1 178.14(10)
Si6 Sn1 Ti1 C3 -16.80(7)
Si2 Sn1 Ti1 C3 172.48(7)
Si6 Sn1 Ti1 C10 112.57(8)
Si2 Sn1 Ti1 C10 -58.15(8)
Si6 Sn1 Ti1 C9 130.62(7)
Si2 Sn1 Ti1 C9 -40.10(7)
Si6 Sn1 Ti1 C2 -34.83(8)
Si2 Sn1 Ti1 C2 154.45(7)
Si6 Sn1 Ti1 P1 -108.11(4)
Si2 Sn1 Ti1 P1 81.17(4)
C5 Ti1 P1 C15 40.85(17)
C4 Ti1 P1 C15 84.69(17)
C8 Ti1 P1 C15 -108.63(16)
C7 Ti1 P1 C15 -74.34(16)
C6 Ti1 P1 C15 -54.25(16)
C1 Ti1 P1 C15 31.43(16)
C3 Ti1 P1 C15 88.28(16)
C10 Ti1 P1 C15 -76.79(18)
C9 Ti1 P1 C15 -115.82(16)
C2 Ti1 P1 C15 58.40(16)
Sn1 Ti1 P1 C15 167.90(14)
C5 Ti1 P1 C13 164.01(13)
C4 Ti1 P1 C13 -152.15(12)
C8 Ti1 P1 C13 14.53(12)
C7 Ti1 P1 C13 48.83(12)
C6 Ti1 P1 C13 68.91(13)
C1 Ti1 P1 C13 154.59(12)
C3 Ti1 P1 C13 -148.56(12)
C10 Ti1 P1 C13 46.37(15)
C9 Ti1 P1 C13 7.34(13)
C2 Ti1 P1 C13 -178.44(13)
Sn1 Ti1 P1 C13 -68.94(10)
C5 Ti1 P1 C11 -74.86(16)
C4 Ti1 P1 C11 -31.02(15)
C8 Ti1 P1 C11 135.66(15)
C7 Ti1 P1 C11 169.95(15)
C6 Ti1 P1 C11 -169.96(15)
C1 Ti1 P1 C11 -84.28(15)
C3 Ti1 P1 C11 -27.43(15)
C10 Ti1 P1 C11 167.50(16)
C9 Ti1 P1 C11 128.47(15)
C2 Ti1 P1 C11 -57.31(15)
Sn1 Ti1 P1 C11 52.19(13)
C18 Si1 Si2 Si3 34.93(11)
C19 Si1 Si2 Si3 -83.72(11)
C17 Si1 Si2 Si3 154.23(10)
C18 Si1 Si2 Si4 146.62(10)
C19 Si1 Si2 Si4 27.97(11)
C17 Si1 Si2 Si4 -94.08(11)
C18 Si1 Si2 Sn1 -98.97(11)
C19 Si1 Si2 Sn1 142.38(11)
C17 Si1 Si2 Sn1 20.33(10)
Si6 Sn1 Si2 Si3 136.81(4)
Ti1 Sn1 Si2 Si3 -50.45(5)
Si6 Sn1 Si2 Si4 22.49(3)
Ti1 Sn1 Si2 Si4 -164.78(2)
Si6 Sn1 Si2 Si1 -97.49(4)
Ti1 Sn1 Si2 Si1 75.24(4)
Si4 Si2 Si3 C20 179.06(11)
Si1 Si2 Si3 C20 -63.38(11)
Sn1 Si2 Si3 C20 65.13(12)
Si4 Si2 Si3 C21 -62.79(11)
Si1 Si2 Si3 C21 54.77(11)
Sn1 Si2 Si3 C21 -176.73(10)
Si4 Si2 Si3 C22 56.13(11)
Si1 Si2 Si3 C22 173.68(11)
Sn1 Si2 Si3 C22 -57.81(11)
Si3 Si2 Si4 C23 67.41(12)
Si1 Si2 Si4 C23 -45.71(12)
Sn1 Si2 Si4 C23 -165.74(11)
Si3 Si2 Si4 C24 -53.49(11)
Si1 Si2 Si4 C24 -166.61(11)
Sn1 Si2 Si4 C24 73.36(11)
Si3 Si2 Si4 Si5 -170.85(3)
Si1 Si2 Si4 Si5 76.03(5)
Sn1 Si2 Si4 Si5 -44.00(4)
C23 Si4 Si5 C25 55.64(15)
C24 Si4 Si5 C25 171.49(14)
Si2 Si4 Si5 C25 -71.07(10)
C23 Si4 Si5 C26 -59.02(15)
C24 Si4 Si5 C26 56.83(15)
Si2 Si4 Si5 C26 174.27(10)
C23 Si4 Si5 Si6 176.24(11)
C24 Si4 Si5 Si6 -67.91(11)
Si2 Si4 Si5 Si6 49.53(5)
C25 Si5 Si6 Si7 -34.94(11)
C26 Si5 Si6 Si7 85.45(12)
Si4 Si5 Si6 Si7 -151.08(4)
C25 Si5 Si6 Si8 -146.87(10)
C26 Si5 Si6 Si8 -26.48(12)
Si4 Si5 Si6 Si8 96.99(5)
C25 Si5 Si6 Sn1 84.02(11)
C26 Si5 Si6 Sn1 -155.59(11)
Si4 Si5 Si6 Sn1 -32.12(4)
Si2 Sn1 Si6 Si5 5.28(3)
Ti1 Sn1 Si6 Si5 -167.67(2)
Si2 Sn1 Si6 Si7 119.04(4)
Ti1 Sn1 Si6 Si7 -53.91(5)
Si2 Sn1 Si6 Si8 -114.92(5)
Ti1 Sn1 Si6 Si8 72.13(5)
Si5 Si6 Si7 C28 -155.87(11)
Si8 Si6 Si7 C28 -43.63(11)
Sn1 Si6 Si7 C28 89.95(11)
Si5 Si6 Si7 C29 81.91(10)
Si8 Si6 Si7 C29 -165.85(10)
Sn1 Si6 Si7 C29 -32.26(10)
Si5 Si6 Si7 C27 -36.90(12)
Si8 Si6 Si7 C27 75.34(12)
Sn1 Si6 Si7 C27 -151.08(12)
Si5 Si6 Si8 C32 -50.32(13)
Si7 Si6 Si8 C32 -161.51(13)
Sn1 Si6 Si8 C32 69.48(13)
Si5 Si6 Si8 C30 -171.76(12)
Si7 Si6 Si8 C30 77.05(13)
Sn1 Si6 Si8 C30 -51.96(13)
Si5 Si6 Si8 C31 68.80(13)
Si7 Si6 Si8 C31 -42.39(13)
Sn1 Si6 Si8 C31 -171.40(13)
C5 Ti1 C1 C2 -115.4(2)
C4 Ti1 C1 C2 -77.94(17)
C8 Ti1 C1 C2 142.64(17)
C7 Ti1 C1 C2 131.84(16)
C6 Ti1 C1 C2 158.64(17)
C3 Ti1 C1 C2 -36.45(15)
C10 Ti1 C1 C2 -169.75(16)
C9 Ti1 C1 C2 -167.68(15)
P1 Ti1 C1 C2 51.60(16)
Sn1 Ti1 C1 C2 -43.1(2)
C4 Ti1 C1 C5 37.44(16)
C8 Ti1 C1 C5 -101.98(19)
C7 Ti1 C1 C5 -112.78(17)
C6 Ti1 C1 C5 -85.98(18)
C3 Ti1 C1 C5 78.93(18)
C10 Ti1 C1 C5 -54.36(18)
C9 Ti1 C1 C5 -52.3(2)
C2 Ti1 C1 C5 115.4(2)
P1 Ti1 C1 C5 166.98(16)
Sn1 Ti1 C1 C5 72.3(2)
C5 C1 C2 C3 -1.3(3)
Ti1 C1 C2 C3 62.92(18)
C5 C1 C2 Ti1 -64.22(18)
C5 Ti1 C2 C1 37.80(16)
C4 Ti1 C2 C1 79.53(17)
C8 Ti1 C2 C1 -90.7(3)
C7 Ti1 C2 C1 -62.39(19)
C6 Ti1 C2 C1 -23.73(19)
C3 Ti1 C2 C1 117.1(2)
C10 Ti1 C2 C1 13.6(2)
C9 Ti1 C2 C1 35.5(4)
P1 Ti1 C2 C1 -125.84(16)
Sn1 Ti1 C2 C1 150.11(14)
C5 Ti1 C2 C3 -79.31(17)
C4 Ti1 C2 C3 -37.58(16)
C8 Ti1 C2 C3 152.2(2)
C7 Ti1 C2 C3 -179.50(15)
C6 Ti1 C2 C3 -140.84(16)
C1 Ti1 C2 C3 -117.1(2)
C10 Ti1 C2 C3 -103.47(19)
C9 Ti1 C2 C3 -81.6(4)
P1 Ti1 C2 C3 117.04(17)
Sn1 Ti1 C2 C3 32.99(17)
C1 C2 C3 C4 1.2(3)
Ti1 C2 C3 C4 63.99(17)
C1 C2 C3 Ti1 -62.83(18)
C5 Ti1 C3 C2 77.79(18)
C4 Ti1 C3 C2 115.8(2)
C8 Ti1 C3 C2 -141.7(3)
C7 Ti1 C3 C2 1.2(4)
C6 Ti1 C3 C2 59.4(2)
C1 Ti1 C3 C2 36.32(16)
C10 Ti1 C3 C2 107.46(18)
C9 Ti1 C3 C2 154.86(17)
P1 Ti1 C3 C2 -59.07(16)
Sn1 Ti1 C3 C2 -148.36(16)
C5 Ti1 C3 C4 -38.02(15)
C8 Ti1 C3 C4 102.5(3)
C7 Ti1 C3 C4 -114.6(3)
C6 Ti1 C3 C4 -56.4(2)
C1 Ti1 C3 C4 -79.49(17)
C10 Ti1 C3 C4 -8.3(2)
C9 Ti1 C3 C4 39.0(2)
C2 Ti1 C3 C4 -115.8(2)
P1 Ti1 C3 C4 -174.87(15)
Sn1 Ti1 C3 C4 95.83(15)
C2 C3 C4 C5 -0.6(3)
Ti1 C3 C4 C5 65.15(17)
C2 C3 C4 Ti1 -65.71(18)
C8 Ti1 C4 C5 95.6(2)
C7 Ti1 C4 C5 29.2(3)
C6 Ti1 C4 C5 28.32(18)
C1 Ti1 C4 C5 -37.27(16)
C3 Ti1 C4 C5 -114.6(2)
C10 Ti1 C4 C5 59.02(17)
C9 Ti1 C4 C5 90.60(17)
C2 Ti1 C4 C5 -77.75(17)
P1 Ti1 C4 C5 -108.29(16)
Sn1 Ti1 C4 C5 166.08(16)
C5 Ti1 C4 C3 114.6(2)
C8 Ti1 C4 C3 -149.82(17)
C7 Ti1 C4 C3 143.76(18)
C6 Ti1 C4 C3 142.92(16)
C1 Ti1 C4 C3 77.33(17)
C10 Ti1 C4 C3 173.62(16)
C9 Ti1 C4 C3 -154.80(15)
C2 Ti1 C4 C3 36.85(16)
P1 Ti1 C4 C3 6.31(18)
Sn1 Ti1 C4 C3 -79.32(15)
C3 C4 C5 C1 -0.2(3)
Ti1 C4 C5 C1 65.84(18)
C3 C4 C5 Ti1 -66.08(17)
C2 C1 C5 C4 1.0(3)
Ti1 C1 C5 C4 -65.18(18)
C2 C1 C5 Ti1 66.14(19)
C8 Ti1 C5 C4 -126.78(17)
C7 Ti1 C5 C4 -163.58(15)
C6 Ti1 C5 C4 -154.16(17)
C1 Ti1 C5 C4 115.8(2)
C3 Ti1 C5 C4 37.94(15)
C10 Ti1 C5 C4 -119.43(17)
C9 Ti1 C5 C4 -101.92(16)
C2 Ti1 C5 C4 78.74(17)
P1 Ti1 C5 C4 99.06(16)
Sn1 Ti1 C5 C4 -15.80(18)
C4 Ti1 C5 C1 -115.8(2)
C8 Ti1 C5 C1 117.47(18)
C7 Ti1 C5 C1 80.66(18)
C6 Ti1 C5 C1 90.09(17)
C3 Ti1 C5 C1 -77.81(18)
C10 Ti1 C5 C1 124.81(18)
C9 Ti1 C5 C1 142.32(16)
C2 Ti1 C5 C1 -37.01(16)
P1 Ti1 C5 C1 -16.7(2)
Sn1 Ti1 C5 C1 -131.55(15)
C5 Ti1 C6 C7 -164.98(17)
C4 Ti1 C6 C7 179.23(15)
C8 Ti1 C6 C7 37.69(15)
C1 Ti1 C6 C7 -130.21(17)
C3 Ti1 C6 C7 -149.50(16)
C10 Ti1 C6 C7 115.8(2)
C9 Ti1 C6 C7 78.90(17)
C2 Ti1 C6 C7 -117.19(16)
P1 Ti1 C6 C7 -36.56(16)
Sn1 Ti1 C6 C7 71.12(18)
C5 Ti1 C6 C10 79.27(17)
C4 Ti1 C6 C10 63.47(18)
C8 Ti1 C6 C10 -78.07(17)
C7 Ti1 C6 C10 -115.8(2)
C1 Ti1 C6 C10 114.03(17)
C3 Ti1 C6 C10 94.7(2)
C9 Ti1 C6 C10 -36.86(16)
C2 Ti1 C6 C10 127.05(16)
P1 Ti1 C6 C10 -152.32(15)
Sn1 Ti1 C6 C10 -44.6(2)
C10 C6 C7 C8 0.5(3)
Ti1 C6 C7 C8 -64.73(18)
C10 C6 C7 Ti1 65.22(18)
C5 Ti1 C7 C6 16.69(19)
C4 Ti1 C7 C6 -1.4(3)
C8 Ti1 C7 C6 -115.5(2)
C1 Ti1 C7 C6 52.40(18)
C3 Ti1 C7 C6 82.6(3)
C10 Ti1 C7 C6 -37.35(16)
C9 Ti1 C7 C6 -78.04(17)
C2 Ti1 C7 C6 83.38(18)
P1 Ti1 C7 C6 144.65(16)
Sn1 Ti1 C7 C6 -131.52(14)
C5 Ti1 C7 C8 132.15(16)
C4 Ti1 C7 C8 114.1(2)
C6 Ti1 C7 C8 115.5(2)
C1 Ti1 C7 C8 167.86(16)
C3 Ti1 C7 C8 -162.0(2)
C10 Ti1 C7 C8 78.11(17)
C9 Ti1 C7 C8 37.42(16)
C2 Ti1 C7 C8 -161.16(15)
P1 Ti1 C7 C8 -99.89(16)
Sn1 Ti1 C7 C8 -16.05(17)
C6 C7 C8 C9 -1.4(3)
Ti1 C7 C8 C9 -66.49(18)
C6 C7 C8 Ti1 65.13(18)
C5 Ti1 C8 C9 45.1(2)
C4 Ti1 C8 C9 -8.2(3)
C7 Ti1 C8 C9 115.2(2)
C6 Ti1 C8 C9 77.89(17)
C1 Ti1 C8 C9 96.9(2)
C3 Ti1 C8 C9 -85.7(4)
C10 Ti1 C8 C9 36.56(15)
C2 Ti1 C8 C9 157.3(2)
P1 Ti1 C8 C9 -169.01(16)
Sn1 Ti1 C8 C9 -79.12(15)
C5 Ti1 C8 C7 -70.1(2)
C4 Ti1 C8 C7 -123.45(19)
C6 Ti1 C8 C7 -37.33(16)
C1 Ti1 C8 C7 -18.3(2)
C3 Ti1 C8 C7 159.1(3)
C10 Ti1 C8 C7 -78.66(17)
C9 Ti1 C8 C7 -115.2(2)
C2 Ti1 C8 C7 42.0(3)
P1 Ti1 C8 C7 75.76(15)
Sn1 Ti1 C8 C7 165.66(16)
C7 C8 C9 C10 1.7(3)
Ti1 C8 C9 C10 -63.63(18)
C7 C8 C9 Ti1 65.34(18)
C5 Ti1 C9 C10 -31.74(17)
C4 Ti1 C9 C10 -68.42(17)
C8 Ti1 C9 C10 116.6(2)
C7 Ti1 C9 C10 78.74(17)
C6 Ti1 C9 C10 37.44(15)
C1 Ti1 C9 C10 -3.6(2)
C3 Ti1 C9 C10 -91.0(2)
C2 Ti1 C9 C10 -29.7(4)
P1 Ti1 C9 C10 129.33(14)
Sn1 Ti1 C9 C10 -148.14(15)
C5 Ti1 C9 C8 -148.32(16)
C4 Ti1 C9 C8 175.00(16)
C7 Ti1 C9 C8 -37.84(16)
C6 Ti1 C9 C8 -79.14(17)
C1 Ti1 C9 C8 -120.23(17)
C3 Ti1 C9 C8 152.42(16)
C10 Ti1 C9 C8 -116.6(2)
C2 Ti1 C9 C8 -146.3(3)
P1 Ti1 C9 C8 12.75(18)
Sn1 Ti1 C9 C8 95.28(16)
C8 C9 C10 C6 -1.4(3)
Ti1 C9 C10 C6 -64.18(18)
C8 C9 C10 Ti1 62.77(18)
C7 C6 C10 C9 0.6(3)
Ti1 C6 C10 C9 65.12(18)
C7 C6 C10 Ti1 -64.55(18)
C5 Ti1 C10 C9 149.18(16)
C4 Ti1 C10 C9 119.25(16)
C8 Ti1 C10 C9 -36.99(15)
C7 Ti1 C10 C9 -78.65(17)
C6 Ti1 C10 C9 -115.9(2)
C1 Ti1 C10 C9 177.28(15)
C3 Ti1 C10 C9 124.01(16)
C2 Ti1 C10 C9 169.64(15)
P1 Ti1 C10 C9 -75.79(18)
Sn1 Ti1 C10 C9 32.83(16)
C5 Ti1 C10 C6 -94.90(17)
C4 Ti1 C10 C6 -124.83(17)
C8 Ti1 C10 C6 78.93(17)
C7 Ti1 C10 C6 37.27(16)
C1 Ti1 C10 C6 -66.80(17)
C3 Ti1 C10 C6 -120.07(17)
C9 Ti1 C10 C6 115.9(2)
C2 Ti1 C10 C6 -74.44(19)
P1 Ti1 C10 C6 40.1(2)
Sn1 Ti1 C10 C6 148.75(15)
C15 P1 C11 C12 154.2(3)
C13 P1 C11 C12 48.9(3)
Ti1 P1 C11 C12 -78.1(3)
C15 P1 C13 C14 -45.1(3)
C11 P1 C13 C14 53.6(3)
Ti1 P1 C13 C14 -176.3(2)
C13 P1 C15 C16 -77.1(3)
C11 P1 C15 C16 179.0(3)
Ti1 P1 C15 C16 51.1(3)
